data_4347057
loop_
_publ_author_name
'\<Sembera, Filip'
'Plutnar, Jan'
'Higelin, Alexander'
'Janou\<sek, Zbyn\<ek'
'C\'isa\<rov\'a, Ivana'
'Michl, Josef'

_publ_section_title
;
 Metal Complexes with Very Large Dipole Moments: the Anionic Carborane
 Nitriles 12-NC-CB11X11(-) (X = H, F, CH3) as Ligands on Pt(II) and
 Pd(II).
;
_journal_issue 8
_journal_name_full 'Inorganic chemistry'
_journal_page_first 3797
_journal_page_last 3806
_journal_paper_doi 10.1021/acs.inorgchem.5b02678
_journal_volume 55
_journal_year 2016
_chemical_compound_source 'synthesized by the authors'
_chemical_formula_moiety 'C18 H54 B22 N2 P2 Pt'
_chemical_formula_sum 'C18 H54 B22 N2 P2 Pt'
_chemical_formula_weight 793.48
_chemical_name_systematic
; 
 The contribution of THF was removed from diffraction pattern due its disorder. 
;
_space_group_IT_number 12
_space_group_name_Hall '-C 2y'
_space_group_name_H-M_alt 'C 1 2/m 1'
_symmetry_cell_setting monoclinic
_symmetry_space_group_name_Hall '-C 2y'
_symmetry_space_group_name_H-M 'C 1 2/m 1'
_atom_sites_solution_hydrogens difmap
_atom_sites_solution_primary direct
_atom_sites_solution_secondary difmap
_audit_creation_method SHELXL-97
_cell_angle_alpha 90.00
_cell_angle_beta 112.7630(10)
_cell_angle_gamma 90.00
_cell_formula_units_Z 4
_cell_length_a 16.5202(3)
_cell_length_b 16.1578(3)
_cell_length_c 17.9755(4)
_cell_measurement_reflns_used 9974
_cell_measurement_temperature 200(2)
_cell_measurement_theta_max 30.5415
_cell_measurement_theta_min 2.4575
_cell_volume 4424.49(15)
_computing_cell_refinement 'SAINT V8.27B (Bruker AXS Inc., 2012)'
_computing_data_collection 'Bruker Instrument Service v2012.12.0.3'
_computing_data_reduction 'SAINT V8.27B (Bruker AXS Inc., 2012)'
_computing_structure_refinement 'SHELXL-97 (Sheldrick, 2008)'
_computing_structure_solution 'SHELXS-97 (Sheldrick, 2008)'
_diffrn_ambient_temperature 200(2)
_diffrn_measured_fraction_theta_full 1.000
_diffrn_measured_fraction_theta_max 1.000
_diffrn_measurement_device_type 'Bruker APEX-II CCD'
_diffrn_measurement_method '\f and \w scans'
_diffrn_radiation_monochromator graphite
_diffrn_radiation_source 'fine-focus sealed tube'
_diffrn_radiation_type MoK\a
_diffrn_radiation_wavelength 0.71073
_diffrn_reflns_av_R_equivalents 0.0282
_diffrn_reflns_av_sigmaI/netI 0.0178
_diffrn_reflns_limit_h_max 21
_diffrn_reflns_limit_h_min -21
_diffrn_reflns_limit_k_max 20
_diffrn_reflns_limit_k_min -20
_diffrn_reflns_limit_l_max 23
_diffrn_reflns_limit_l_min -23
_diffrn_reflns_number 39182
_diffrn_reflns_theta_full 27.50
_diffrn_reflns_theta_max 27.50
_diffrn_reflns_theta_min 1.23
_exptl_absorpt_coefficient_mu 3.259
_exptl_absorpt_correction_T_max 0.6073
_exptl_absorpt_correction_T_min 0.5122
_exptl_absorpt_correction_type numerical
_exptl_absorpt_process_details 'SADABS V2012/1 (Bruker AXS Inc.)'
_exptl_crystal_colour colourless
_exptl_crystal_density_diffrn 1.191
_exptl_crystal_density_method 'not measured'
_exptl_crystal_description prism
_exptl_crystal_F_000 1576
_exptl_crystal_size_max 0.24
_exptl_crystal_size_mid 0.17
_exptl_crystal_size_min 0.17
_refine_diff_density_max 0.730
_refine_diff_density_min -0.320
_refine_diff_density_rms 0.061
_refine_ls_extinction_method none
_refine_ls_goodness_of_fit_ref 1.059
_refine_ls_hydrogen_treatment constr
_refine_ls_matrix_type full
_refine_ls_number_parameters 231
_refine_ls_number_reflns 5253
_refine_ls_number_restraints 0
_refine_ls_restrained_S_all 1.059
_refine_ls_R_factor_all 0.0193
_refine_ls_R_factor_gt 0.0171
_refine_ls_shift/su_max 0.004
_refine_ls_shift/su_mean 0.000
_refine_ls_structure_factor_coef Fsqd
_refine_ls_weighting_details 'calc w=1/[\s^2^(Fo^2^)+(0.0238P)^2^+2.3335P] where P=(Fo^2^+2Fc^2^)/3'
_refine_ls_weighting_scheme calc
_refine_ls_wR_factor_gt 0.0424
_refine_ls_wR_factor_ref 0.0430
_reflns_number_gt 4904
_reflns_number_total 5253
_reflns_threshold_expression I>2\s(I)
_cod_data_source_file ic5b02678_si_005.cif
_cod_data_source_block fs470_200k_plutnar_sqd
_cod_original_cell_volume 4424.48(15)
_cod_original_sg_symbol_H-M 'C 2/m'
_cod_database_code 4347057

loop_
_symmetry_equiv_pos_as_xyz
'x, y, z'
'-x, y, -z'
'x+1/2, y+1/2, z'
'-x+1/2, y+1/2, -z'
'-x, -y, -z'
'x, -y, z'
'-x+1/2, -y+1/2, -z'
'x+1/2, -y+1/2, z'

loop_
_atom_site_label
_atom_site_type_symbol
_atom_site_fract_x
_atom_site_fract_y
_atom_site_fract_z
_atom_site_U_iso_or_equiv
_atom_site_adp_type
_atom_site_occupancy
_atom_site_symmetry_multiplicity
_atom_site_calc_flag
_atom_site_refinement_flags
Pt1 Pt 0.767278(6) 0.0000 0.739386(6) 0.02201(4) Uani 1 2 d S
P1 P 0.76315(3) 0.14483(3) 0.73614(3) 0.02690(10) Uani 1 1 d .
C1A C 0.88578(18) 0.0000 1.20578(16) 0.0282(6) Uani 1 2 d S
B2A B 0.79860(15) 0.05510(15) 1.14021(14) 0.0322(5) Uani 1 1 d .
B3A B 0.90815(15) 0.08885(14) 1.16520(14) 0.0300(5) Uani 1 1 d .
H3A H 0.9330 0.1474 1.1998 0.036 Uiso 1 1 calc R
B4A B 0.9759(2) 0.0000 1.18048(19) 0.0289(6) Uani 1 2 d S
H4A H 1.0455 0.0000 1.2253 0.035 Uiso 1 2 calc SR
B7A B 0.83301(15) 0.09001(14) 1.06386(14) 0.0304(5) Uani 1 1 d .
H7A H 0.8081 0.1491 1.0302 0.037 Uiso 1 1 calc R
B8A B 0.7645(2) 0.0000 1.0479(2) 0.0313(7) Uani 1 2 d S
H8A H 0.6946 0.0000 1.0036 0.038 Uiso 1 2 calc SR
B9A B 0.94419(14) -0.05546(14) 1.08912(13) 0.0290(4) Uani 1 1 d .
H9A H 0.9921 -0.0918 1.0721 0.035 Uiso 1 1 calc R
B9B B 0.55692(15) -0.05542(15) 0.40838(14) 0.0329(5) Uani 1 1 d .
H9B H 0.5223 -0.0919 0.4402 0.040 Uiso 1 1 calc R
B12A B 0.8552(2) 0.0000 1.01814(18) 0.0273(6) Uani 1 2 d S
C1B C 0.56699(19) 0.0000 0.26709(17) 0.0330(6) Uani 1 2 d S
B2B B 0.56156(16) -0.08854(15) 0.31655(14) 0.0336(5) Uani 1 1 d .
H2B H 0.5291 -0.1471 0.2861 0.040 Uiso 1 1 calc R
B3B B 0.4994(2) 0.0000 0.3190(2) 0.0343(7) Uani 1 2 d S
H3B H 0.4260 0.0000 0.2903 0.041 Uiso 1 2 calc SR
B4B B 0.66138(16) 0.05471(15) 0.31275(15) 0.0356(5) Uani 1 1 d .
H4B H 0.6950 0.0909 0.2798 0.043 Uiso 1 1 calc R
B7B B 0.65873(16) 0.08994(14) 0.40505(14) 0.0320(5) Uani 1 1 d .
H7B H 0.6912 0.1488 0.4347 0.038 Uiso 1 1 calc R
B8B B 0.7212(2) 0.0000 0.4025(2) 0.0330(7) Uani 1 2 d S
H8B H 0.7947 0.0000 0.4304 0.040 Uiso 1 2 calc SR
B12B B 0.6546(2) 0.0000 0.45957(19) 0.0283(6) Uani 1 2 d S
C2A C 0.83387(18) 0.0000 0.92613(16) 0.0276(5) Uani 1 2 d S
C2B C 0.69472(18) 0.0000 0.55298(17) 0.0294(6) Uani 1 2 d S
C3A C 0.9011(2) 0.0000 1.29523(18) 0.0396(7) Uani 1 2 d S
H3A1 H 0.9521 -0.0346 1.3251 0.059 Uiso 0.50 1 calc PR
H3A2 H 0.8491 -0.0221 1.3019 0.059 Uiso 0.50 1 calc PR
H3A3 H 0.9119 0.0567 1.3160 0.059 Uiso 0.50 1 calc PR
C3B C 0.5261(3) 0.0000 0.17557(19) 0.0558(9) Uani 1 2 d S
H3B1 H 0.5201 -0.0571 0.1558 0.084 Uiso 0.50 1 calc PR
H3B2 H 0.5637 0.0311 0.1547 0.084 Uiso 0.50 1 calc PR
H3B3 H 0.4680 0.0260 0.1571 0.084 Uiso 0.50 1 calc PR
C4 C 0.85690(14) 0.19135(13) 0.72320(15) 0.0411(5) Uani 1 1 d .
H4C H 0.8500 0.2523 0.7219 0.049 Uiso 1 1 calc R
H4D H 0.9105 0.1775 0.7708 0.049 Uiso 1 1 calc R
C5 C 0.87006(17) 0.16455(17) 0.64777(16) 0.0535(6) Uani 1 1 d .
H5A H 0.8802 0.1047 0.6496 0.080 Uiso 1 1 calc R
H5B H 0.9209 0.1935 0.6449 0.080 Uiso 1 1 calc R
H5C H 0.8176 0.1782 0.6001 0.080 Uiso 1 1 calc R
C6 C 0.66467(13) 0.18077(12) 0.65348(13) 0.0359(5) Uani 1 1 d .
H6A H 0.6669 0.1610 0.6021 0.043 Uiso 1 1 calc R
H6B H 0.6131 0.1546 0.6590 0.043 Uiso 1 1 calc R
C7 C 0.65054(16) 0.27435(14) 0.64764(17) 0.0522(6) Uani 1 1 d .
H7C H 0.6489 0.2951 0.6983 0.078 Uiso 1 1 calc R
H7D H 0.5948 0.2870 0.6030 0.078 Uiso 1 1 calc R
H7E H 0.6988 0.3010 0.6379 0.078 Uiso 1 1 calc R
C8 C 0.76193(14) 0.19274(13) 0.82715(13) 0.0390(5) Uani 1 1 d .
H8C H 0.8149 0.1749 0.8736 0.047 Uiso 1 1 calc R
H8D H 0.7653 0.2535 0.8222 0.047 Uiso 1 1 calc R
C9 C 0.68117(16) 0.17206(16) 0.84484(15) 0.0497(6) Uani 1 1 d .
H9C H 0.6285 0.1928 0.8010 0.075 Uiso 1 1 calc R
H9D H 0.6863 0.1981 0.8957 0.075 Uiso 1 1 calc R
H9E H 0.6767 0.1119 0.8492 0.075 Uiso 1 1 calc R
N1A N 0.81220(14) 0.0000 0.85784(13) 0.0265(5) Uani 1 2 d S
N1B N 0.72230(15) 0.0000 0.62161(14) 0.0295(5) Uani 1 2 d S

loop_
_atom_site_aniso_label
_atom_site_aniso_U_11
_atom_site_aniso_U_22
_atom_site_aniso_U_33
_atom_site_aniso_U_23
_atom_site_aniso_U_13
_atom_site_aniso_U_12
Pt1 0.02796(6) 0.01796(5) 0.02043(5) 0.000 0.00972(4) 0.000
P1 0.0287(2) 0.0187(2) 0.0313(3) 0.00015(19) 0.0094(2) -0.00076(18)
C1A 0.0326(14) 0.0300(14) 0.0268(14) 0.000 0.0168(12) 0.000
B2A 0.0333(11) 0.0351(12) 0.0319(12) -0.0005(9) 0.0167(10) 0.0019(9)
B3A 0.0371(12) 0.0281(11) 0.0279(11) -0.0017(9) 0.0161(10) -0.0010(9)
B4A 0.0297(15) 0.0321(16) 0.0267(15) 0.000 0.0128(13) 0.000
B7A 0.0375(12) 0.0271(11) 0.0287(11) 0.0033(9) 0.0151(10) 0.0035(9)
B8A 0.0297(16) 0.0348(17) 0.0291(16) 0.000 0.0111(13) 0.000
B9A 0.0324(11) 0.0314(11) 0.0269(11) -0.0001(9) 0.0154(9) 0.0012(9)
B9B 0.0349(12) 0.0368(12) 0.0306(12) 0.0007(10) 0.0165(10) -0.0050(10)
B12A 0.0343(16) 0.0270(15) 0.0226(15) 0.000 0.0130(13) 0.000
C1B 0.0410(16) 0.0346(15) 0.0242(14) 0.000 0.0134(12) 0.000
B2B 0.0418(13) 0.0294(11) 0.0286(12) -0.0040(9) 0.0124(10) -0.0054(10)
B3B 0.0293(16) 0.0404(19) 0.0322(17) 0.000 0.0110(14) 0.000
B4B 0.0410(13) 0.0393(13) 0.0318(12) 0.0010(10) 0.0201(10) -0.0074(10)
B7B 0.0390(12) 0.0277(11) 0.0296(12) -0.0013(9) 0.0137(10) -0.0051(9)
B8B 0.0308(16) 0.0374(18) 0.0345(17) 0.000 0.0166(14) 0.000
B12B 0.0353(16) 0.0268(15) 0.0246(15) 0.000 0.0138(13) 0.000
C2A 0.0328(14) 0.0237(13) 0.0277(15) 0.000 0.0131(11) 0.000
C2B 0.0366(15) 0.0240(13) 0.0272(15) 0.000 0.0117(12) 0.000
C3A 0.0507(18) 0.0460(18) 0.0283(15) 0.000 0.0219(14) 0.000
C3B 0.076(3) 0.058(2) 0.0277(17) 0.000 0.0138(17) 0.000
C4 0.0357(11) 0.0285(11) 0.0583(15) 0.0054(10) 0.0174(10) -0.0038(9)
C5 0.0525(14) 0.0520(15) 0.0644(17) 0.0128(13) 0.0319(13) -0.0022(12)
C6 0.0320(10) 0.0279(10) 0.0410(12) 0.0032(9) 0.0066(9) 0.0020(8)
C7 0.0516(14) 0.0313(12) 0.0642(17) 0.0106(11) 0.0119(12) 0.0124(10)
C8 0.0468(12) 0.0251(10) 0.0402(12) -0.0096(9) 0.0113(10) 0.0016(9)
C9 0.0520(14) 0.0548(15) 0.0449(14) -0.0055(12) 0.0216(11) 0.0146(12)
N1A 0.0326(12) 0.0220(11) 0.0252(12) 0.000 0.0116(10) 0.000
N1B 0.0390(13) 0.0218(11) 0.0272(13) 0.000 0.0123(10) 0.000

loop_
_atom_type_symbol
_atom_type_description
_atom_type_scat_dispersion_real
_atom_type_scat_dispersion_imag
_atom_type_scat_source
C C 0.0033 0.0016 'International Tables Vol C Tables 4.2.6.8 and 6.1.1.4'
H H 0.0000 0.0000 'International Tables Vol C Tables 4.2.6.8 and 6.1.1.4'
N N 0.0061 0.0033 'International Tables Vol C Tables 4.2.6.8 and 6.1.1.4'
B B 0.0013 0.0007 'International Tables Vol C Tables 4.2.6.8 and 6.1.1.4'
P P 0.1023 0.0942 'International Tables Vol C Tables 4.2.6.8 and 6.1.1.4'
Pt Pt -1.7033 8.3905 'International Tables Vol C Tables 4.2.6.8 and 6.1.1.4'

loop_
_geom_angle_atom_site_label_1
_geom_angle_atom_site_label_2
_geom_angle_atom_site_label_3
_geom_angle
_geom_angle_site_symmetry_1
_geom_angle_site_symmetry_3
N1B Pt1 N1A 179.85(9) . .
N1B Pt1 P1 88.728(12) . 6
N1A Pt1 P1 91.269(12) . 6
N1B Pt1 P1 88.729(12) . .
N1A Pt1 P1 91.268(12) . .
P1 Pt1 P1 176.55(2) 6 .
C4 P1 C8 104.25(10) . .
C4 P1 C6 107.48(10) . .
C8 P1 C6 106.31(10) . .
C4 P1 Pt1 113.51(7) . .
C8 P1 Pt1 114.44(7) . .
C6 P1 Pt1 110.30(7) . .
C3A C1A B3A 118.21(13) . 6
C3A C1A B3A 118.21(13) . .
B3A C1A B3A 113.8(2) 6 .
C3A C1A B2A 118.43(18) . 6
B3A C1A B2A 62.28(12) 6 6
B3A C1A B2A 113.84(19) . 6
C3A C1A B2A 118.43(18) . .
B3A C1A B2A 113.84(19) 6 .
B3A C1A B2A 62.28(12) . .
B2A C1A B2A 62.53(19) 6 .
C3A C1A B4A 118.1(2) . .
B3A C1A B4A 62.32(11) 6 .
B3A C1A B4A 62.31(11) . .
B2A C1A B4A 113.67(17) 6 .
B2A C1A B4A 113.67(17) . .
C1A B2A B7A 105.20(16) . .
C1A B2A B8A 105.13(16) . .
B7A B2A B8A 60.99(13) . .
C1A B2A B3A 58.82(12) . .
B7A B2A B3A 59.71(13) . .
B8A B2A B3A 108.39(17) . .
C1A B2A B2A 58.74(9) . 6
B7A B2A B2A 108.59(11) . 6
B8A B2A B2A 59.83(10) . 6
B3A B2A B2A 107.91(11) . 6
C1A B3A B7A 105.48(17) . .
C1A B3A B2A 58.89(14) . .
B7A B3A B2A 60.01(13) . .
C1A B3A B9A 105.39(16) . 6
B7A B3A B9A 61.23(13) . 6
B2A B3A B9A 108.98(16) . 6
C1A B3A B4A 58.91(14) . .
B7A B3A B4A 108.54(17) . .
B2A B3A B4A 108.11(16) . .
B9A B3A B4A 59.59(14) 6 .
C1A B3A H3A 124.4 . .
B7A B3A H3A 121.7 . .
B2A B3A H3A 121.3 . .
B9A B3A H3A 121.7 6 .
B4A B3A H3A 121.6 . .
C1A B4A B9A 105.74(19) . .
C1A B4A B9A 105.74(19) . 6
B9A B4A B9A 61.10(18) . 6
C1A B4A B3A 58.78(12) . .
B9A B4A B3A 108.95(19) . .
B9A B4A B3A 60.17(12) 6 .
C1A B4A B3A 58.78(12) . 6
B9A B4A B3A 60.17(12) . 6
B9A B4A B3A 108.95(19) 6 6
B3A B4A B3A 108.0(2) . 6
C1A B4A H4A 124.3 . .
B9A B4A H4A 121.5 . .
B9A B4A H4A 121.5 6 .
B3A B4A H4A 121.4 . .
B3A B4A H4A 121.4 6 .
B3A B7A B2A 60.28(13) . .
B3A B7A B12A 106.27(17) . .
B2A B7A B12A 106.48(16) . .
B3A B7A B8A 107.72(17) . .
B2A B7A B8A 59.58(15) . .
B12A B7A B8A 59.60(14) . .
B3A B7A B9A 59.66(12) . 6
B2A B7A B9A 107.94(16) . 6
B12A B7A B9A 59.35(14) . 6
B8A B7A B9A 107.91(16) . 6
B3A B7A H7A 122.2 . .
B2A B7A H7A 122.0 . .
B12A B7A H7A 123.1 . .
B8A B7A H7A 121.8 . .
B9A B7A H7A 121.7 6 .
B2A B8A B2A 60.34(19) 6 .
B2A B8A B12A 106.40(19) 6 .
B2A B8A B12A 106.40(19) . .
B2A B8A B7A 59.43(12) 6 6
B2A B8A B7A 107.8(2) . 6
B12A B8A B7A 59.65(12) . 6
B2A B8A B7A 107.8(2) 6 .
B2A B8A B7A 59.43(12) . .
B12A B8A B7A 59.65(12) . .
B7A B8A B7A 108.1(2) 6 .
B2A B8A H8A 122.2 6 .
B2A B8A H8A 122.2 . .
B12A B8A H8A 122.9 . .
B7A B8A H8A 121.7 6 .
B7A B8A H8A 121.7 . .
B4A B9A B12A 106.16(16) . .
B4A B9A B3A 60.25(13) . 6
B12A B9A B3A 106.07(17) . 6
B4A B9A B9A 59.45(9) . 6
B12A B9A B9A 59.62(9) . 6
B3A B9A B9A 107.71(10) 6 6
B4A B9A B7A 107.38(16) . 6
B12A B9A B7A 59.64(13) . 6
B3A B9A B7A 59.11(12) 6 6
B9A B9A B7A 108.05(10) 6 6
B4A B9A H9A 122.3 . .
B12A B9A H9A 123.1 . .
B3A B9A H9A 122.4 6 .
B9A B9A H9A 121.6 6 .
B7A B9A H9A 121.9 6 .
B12B B9B B3B 106.24(16) . .
B12B B9B B2B 106.27(17) . .
B3B B9B B2B 60.29(14) . .
B12B B9B B9B 59.45(10) . 6
B3B B9B B9B 59.46(10) . 6
B2B B9B B9B 107.65(11) . 6
B12B B9B B7B 59.64(13) . 6
B3B B9B B7B 108.00(17) . 6
B2B B9B B7B 59.62(13) . 6
B9B B9B B7B 108.10(11) 6 6
B12B B9B H9B 123.1 . .
B3B B9B H9B 122.1 . .
B2B B9B H9B 122.2 . .
B9B B9B H9B 121.8 6 .
B7B B9B H9B 121.5 6 .
C2A B12A B9A 123.40(19) . 6
C2A B12A B9A 123.41(18) . .
B9A B12A B9A 60.77(18) 6 .
C2A B12A B8A 116.8(2) . .
B9A B12A B8A 110.16(18) 6 .
B9A B12A B8A 110.15(18) . .
C2A B12A B7A 119.36(13) . 6
B9A B12A B7A 110.07(19) 6 6
B9A B12A B7A 61.01(12) . 6
B8A B12A B7A 60.74(12) . 6
C2A B12A B7A 119.36(13) . .
B9A B12A B7A 61.01(12) 6 .
B9A B12A B7A 110.06(19) . .
B8A B12A B7A 60.74(12) . .
B7A B12A B7A 109.8(2) 6 .
C3B C1B B4B 117.6(2) . 6
C3B C1B B4B 117.6(2) . .
B4B C1B B4B 62.6(2) 6 .
C3B C1B B2B 118.30(13) . .
B4B C1B B2B 62.35(13) 6 .
B4B C1B B2B 114.1(2) . .
C3B C1B B2B 118.30(13) . 6
B4B C1B B2B 114.1(2) 6 6
B4B C1B B2B 62.35(13) . 6
B2B C1B B2B 114.1(2) . 6
C3B C1B B3B 118.7(3) . .
B4B C1B B3B 114.00(18) 6 .
B4B C1B B3B 114.00(18) . .
B2B C1B B3B 62.50(12) . .
B2B C1B B3B 62.50(12) 6 .
C1B B2B B4B 58.74(15) . 6
C1B B2B B9B 105.26(17) . .
B4B B2B B9B 108.78(16) 6 .
C1B B2B B7B 105.48(18) . 6
B4B B2B B7B 60.15(13) 6 6
B9B B2B B7B 61.03(13) . 6
C1B B2B B3B 58.87(15) . .
B4B B2B B3B 108.06(17) 6 .
B9B B2B B3B 59.78(15) . .
B7B B2B B3B 108.72(18) 6 .
C1B B2B H2B 124.5 . .
B4B B2B H2B 121.4 6 .
B9B B2B H2B 121.8 . .
B7B B2B H2B 121.6 6 .
B3B B2B H2B 121.5 . .
C1B B3B B9B 105.20(19) . .
C1B B3B B9B 105.20(19) . 6
B9B B3B B9B 61.09(19) . 6
C1B B3B B2B 58.63(12) . .
B9B B3B B2B 59.93(13) . .
B9B B3B B2B 108.7(2) 6 .
C1B B3B B2B 58.63(12) . 6
B9B B3B B2B 108.7(2) . 6
B9B B3B B2B 59.93(13) 6 6
B2B B3B B2B 107.8(2) . 6
C1B B3B H3B 124.7 . .
B9B B3B H3B 121.7 . .
B9B B3B H3B 121.7 6 .
B2B B3B H3B 121.6 . .
B2B B3B H3B 121.6 6 .
C1B B4B B2B 58.91(13) . 6
C1B B4B B4B 58.71(10) . 6
B2B B4B B4B 108.06(11) 6 6
C1B B4B B8B 105.36(16) . .
B2B B4B B8B 108.72(17) 6 .
B4B B4B B8B 60.00(10) 6 .
C1B B4B B7B 105.58(17) . .
B2B B4B B7B 60.10(13) 6 .
B4B B4B B7B 108.76(11) 6 .
B8B B4B B7B 60.91(13) . .
C1B B4B H4B 124.4 . .
B2B B4B H4B 121.4 6 .
B4B B4B H4B 121.5 6 .
B8B B4B H4B 121.8 . .
B7B B4B H4B 121.6 . .
B12B B7B B2B 105.76(18) . 6
B12B B7B B4B 105.98(17) . .
B2B B7B B4B 59.75(13) 6 .
B12B B7B B8B 59.64(14) . .
B2B B7B B8B 107.30(18) 6 .
B4B B7B B8B 59.47(15) . .
B12B B7B B9B 59.25(14) . 6
B2B B7B B9B 59.35(13) 6 6
B4B B7B B9B 107.13(16) . 6
B8B B7B B9B 107.77(16) . 6
B12B B7B H7B 123.2 . .
B2B B7B H7B 122.6 6 .
B4B B7B H7B 122.5 . .
B8B B7B H7B 121.7 . .
B9B B7B H7B 122.0 6 .
B4B B8B B4B 60.0(2) . 6
B4B B8B B12B 105.96(19) . .
B4B B8B B12B 105.96(19) 6 .
B4B B8B B7B 107.7(2) . 6
B4B B8B B7B 59.61(13) 6 6
B12B B8B B7B 59.48(12) . 6
B4B B8B B7B 59.61(13) . .
B4B B8B B7B 107.7(2) 6 .
B12B B8B B7B 59.48(12) . .
B7B B8B B7B 108.2(2) 6 .
B4B B8B H8B 122.3 . .
B4B B8B H8B 122.3 6 .
B12B B8B H8B 123.3 . .
B7B B8B H8B 121.6 6 .
B7B B8B H8B 121.6 . .
C2B B12B B9B 119.19(19) . 6
C2B B12B B9B 119.19(19) . .
B9B B12B B9B 61.10(19) 6 .
C2B B12B B7B 120.58(13) . 6
B9B B12B B7B 110.6(2) 6 6
B9B B12B B7B 61.11(13) . 6
C2B B12B B7B 120.58(13) . .
B9B B12B B7B 61.11(13) 6 .
B9B B12B B7B 110.6(2) . .
B7B B12B B7B 110.5(2) 6 .
C2B B12B B8B 121.8(2) . .
B9B B12B B8B 110.25(19) 6 .
B9B B12B B8B 110.25(19) . .
B7B B12B B8B 60.87(12) 6 .
B7B B12B B8B 60.87(12) . .
N1A C2A B12A 175.2(3) . .
N1B C2B B12B 178.4(3) . .
C1A C3A H3A1 109.5 . .
C1A C3A H3A2 109.5 . .
H3A1 C3A H3A2 109.5 . .
C1A C3A H3A3 109.5 . .
H3A1 C3A H3A3 109.5 . .
H3A2 C3A H3A3 109.5 . .
C1B C3B H3B1 109.5 . .
C1B C3B H3B2 109.5 . .
H3B1 C3B H3B2 109.5 . .
C1B C3B H3B3 109.5 . .
H3B1 C3B H3B3 109.5 . .
H3B2 C3B H3B3 109.5 . .
C5 C4 P1 114.88(16) . .
C5 C4 H4C 108.5 . .
P1 C4 H4C 108.5 . .
C5 C4 H4D 108.5 . .
P1 C4 H4D 108.5 . .
H4C C4 H4D 107.5 . .
C4 C5 H5A 109.5 . .
C4 C5 H5B 109.5 . .
H5A C5 H5B 109.5 . .
C4 C5 H5C 109.5 . .
H5A C5 H5C 109.5 . .
H5B C5 H5C 109.5 . .
C7 C6 P1 115.85(16) . .
C7 C6 H6A 108.3 . .
P1 C6 H6A 108.3 . .
C7 C6 H6B 108.3 . .
P1 C6 H6B 108.3 . .
H6A C6 H6B 107.4 . .
C6 C7 H7C 109.5 . .
C6 C7 H7D 109.5 . .
H7C C7 H7D 109.5 . .
C6 C7 H7E 109.5 . .
H7C C7 H7E 109.5 . .
H7D C7 H7E 109.5 . .
C9 C8 P1 114.22(16) . .
C9 C8 H8C 108.7 . .
P1 C8 H8C 108.7 . .
C9 C8 H8D 108.7 . .
P1 C8 H8D 108.7 . .
H8C C8 H8D 107.6 . .
C8 C9 H9C 109.5 . .
C8 C9 H9D 109.5 . .
H9C C9 H9D 109.5 . .
C8 C9 H9E 109.5 . .
H9C C9 H9E 109.5 . .
H9D C9 H9E 109.5 . .
C2A N1A Pt1 176.5(2) . .
C2B N1B Pt1 178.9(2) . .

loop_
_geom_bond_atom_site_label_1
_geom_bond_atom_site_label_2
_geom_bond_distance
_geom_bond_site_symmetry_2
Pt1 N1B 1.954(2) .
Pt1 N1A 1.965(2) .
Pt1 P1 2.3411(5) 6
Pt1 P1 2.3412(5) .
P1 C4 1.816(2) .
P1 C8 1.817(2) .
P1 C6 1.822(2) .
C1A C3A 1.528(4) .
C1A B3A 1.714(3) 6
C1A B3A 1.714(3) .
C1A B2A 1.715(3) 6
C1A B2A 1.715(3) .
C1A B4A 1.716(4) .
B2A B7A 1.769(3) .
B2A B8A 1.772(4) .
B2A B3A 1.774(3) .
B2A B2A 1.780(5) 6
B3A B7A 1.764(3) .
B3A B9A 1.774(3) 6
B3A B4A 1.775(3) .
B3A H3A 1.1200 .
B4A B9A 1.763(3) .
B4A B9A 1.763(3) 6
B4A B3A 1.775(3) 6
B4A H4A 1.1200 .
B7A B12A 1.777(3) .
B7A B8A 1.797(3) .
B7A B9A 1.801(3) 6
B7A H7A 1.1200 .
B8A B2A 1.771(4) 6
B8A B12A 1.776(4) .
B8A B7A 1.797(3) 6
B8A H8A 1.1200 .
B9A B12A 1.772(3) .
B9A B3A 1.774(3) 6
B9A B9A 1.792(5) 6
B9A B7A 1.801(3) 6
B9A H9A 1.1200 .
B9B B12B 1.762(4) .
B9B B3B 1.762(4) .
B9B B2B 1.765(3) .
B9B B9B 1.791(5) 6
B9B B7B 1.795(3) 6
B9B H9B 1.1200 .
B12A C2A 1.552(4) .
B12A B9A 1.772(3) 6
B12A B7A 1.777(3) 6
C1B C3B 1.518(4) .
C1B B4B 1.702(3) 6
C1B B4B 1.702(3) .
C1B B2B 1.705(3) .
C1B B2B 1.705(3) 6
C1B B3B 1.709(4) .
B2B B4B 1.764(3) 6
B2B B7B 1.770(3) 6
B2B B3B 1.771(3) .
B2B H2B 1.1200 .
B3B B9B 1.762(4) 6
B3B B2B 1.771(3) 6
B3B H3B 1.1200 .
B4B B2B 1.764(3) 6
B4B B4B 1.768(5) 6
B4B B8B 1.768(4) .
B4B B7B 1.771(3) .
B4B H4B 1.1200 .
B7B B12B 1.769(3) .
B7B B2B 1.770(3) 6
B7B B8B 1.794(3) .
B7B B9B 1.795(3) 6
B7B H7B 1.1200 .
B8B B4B 1.768(4) 6
B8B B12B 1.772(4) .
B8B B7B 1.794(3) 6
B8B H8B 1.1200 .
B12B C2B 1.548(4) .
B12B B9B 1.762(4) 6
B12B B7B 1.769(3) 6
C2A N1A 1.138(3) .
C2B N1B 1.138(3) .
C3A H3A1 0.9800 .
C3A H3A2 0.9800 .
C3A H3A3 0.9800 .
C3B H3B1 0.9800 .
C3B H3B2 0.9800 .
C3B H3B3 0.9800 .
C4 C5 1.517(3) .
C4 H4C 0.9900 .
C4 H4D 0.9900 .
C5 H5A 0.9800 .
C5 H5B 0.9800 .
C5 H5C 0.9800 .
C6 C7 1.527(3) .
C6 H6A 0.9900 .
C6 H6B 0.9900 .
C7 H7C 0.9800 .
C7 H7D 0.9800 .
C7 H7E 0.9800 .
C8 C9 1.523(3) .
C8 H8C 0.9900 .
C8 H8D 0.9900 .
C9 H9C 0.9800 .
C9 H9D 0.9800 .
C9 H9E 0.9800 .

loop_
_platon_squeeze_void_nr
_platon_squeeze_void_average_x
_platon_squeeze_void_average_y
_platon_squeeze_void_average_z
_platon_squeeze_void_volume
_platon_squeeze_void_count_electrons
_platon_squeeze_void_content
1 -0.000 -0.000 0.500 102 5 ' '
2 0.500 -0.000 1.000 274 70 ' '
3 -0.000 0.500 -0.000 274 70 ' '
4 0.440 0.238 0.524 7 0 ' '
5 0.560 0.238 0.476 7 0 ' '
6 0.060 0.268 0.476 7 0 ' '
7 0.940 0.268 0.524 7 0 ' '
8 0.500 0.503 0.500 100 5 ' '
9 0.060 0.732 0.476 6 0 ' '
10 0.940 0.732 0.524 6 0 ' '
11 0.440 0.768 0.524 7 0 ' '
12 0.560 0.768 0.476 7 0 ' '
